data_7224655
loop_
_publ_author_name
'Sun, Jing-Wen'
'Li, Shang-Ju'
'Yan, Peng-Fei'
'Yao, Xu'
'Li, Guang-Ming'

_publ_section_title
;
 In situ recrystallization of lanthanide coordination polymers: from 1D
 ladder chains to 1D linear chains
;
_journal_issue 17
_journal_name_full CrystEngComm
_journal_page_first 3079
_journal_paper_doi 10.1039/C6CE00182C
_journal_volume 18
_journal_year 2016
_chemical_absolute_configuration rm
_chemical_formula_moiety 'C57 H45 Nd2 O31'
_chemical_formula_sum 'C57 H45 Nd2 O31'
_chemical_formula_weight 1514.41
_chemical_name_systematic
;
 ?
;
_space_group_IT_number 4
_symmetry_cell_setting monoclinic
_symmetry_space_group_name_Hall 'P 2yb'
_symmetry_space_group_name_H-M 'P 1 21 1'
_atom_sites_solution_hydrogens geom
_atom_sites_solution_primary direct
_atom_sites_solution_secondary difmap
_audit_creation_method SHELXL-97
_audit_update_record
;
2016-01-23 deposited with the CCDC.
2016-03-21 downloaded from the CCDC.
;
_cell_angle_alpha 90.00
_cell_angle_beta 102.70(3)
_cell_angle_gamma 90.00
_cell_formula_units_Z 2
_cell_length_a 9.3238(19)
_cell_length_b 23.424(5)
_cell_length_c 16.730(3)
_cell_measurement_reflns_used 12370
_cell_measurement_temperature 293(2)
_cell_measurement_theta_max 25
_cell_measurement_theta_min 3.04
_cell_volume 3564.5(13)
_computing_cell_refinement 'RAPID-AUTO (Rigaku 1998 <i>RAPID-AUTO</i>)'
_computing_data_collection 'RAPID-AUTO (Rigaku 1998 <i>RAPID-AUTO</i>)'
_computing_data_reduction 'CrystalClear (Rigaku/MSC, 2002)'
_computing_molecular_graphics 'SHELXTL (Sheldrick, 2008)'
_computing_publication_material SHELXL-97
_computing_structure_refinement 'SHELXL-97 (Sheldrick, 2008)'
_computing_structure_solution 'SHELXS-97 (Sheldrick, 2008)'
_diffrn_ambient_temperature 293(2)
_diffrn_measured_fraction_theta_full 0.998
_diffrn_measured_fraction_theta_max 0.998
_diffrn_measurement_device_type 'Rigaku RAXIS-RAPID'
_diffrn_measurement_method '\w scan'
_diffrn_radiation_monochromator graphite
_diffrn_radiation_source 'fine-focus sealed tube'
_diffrn_radiation_type MoK\a
_diffrn_radiation_wavelength 0.71073
_diffrn_reflns_av_R_equivalents 0.0518
_diffrn_reflns_av_unetI/netI 0.0754
_diffrn_reflns_limit_h_max 11
_diffrn_reflns_limit_h_min -10
_diffrn_reflns_limit_k_max 27
_diffrn_reflns_limit_k_min -27
_diffrn_reflns_limit_l_max 19
_diffrn_reflns_limit_l_min -19
_diffrn_reflns_number 27892
_diffrn_reflns_theta_full 25.00
_diffrn_reflns_theta_max 25.00
_diffrn_reflns_theta_min 3.04
_exptl_absorpt_coefficient_mu 1.520
_exptl_absorpt_correction_T_max 0.796
_exptl_absorpt_correction_T_min 0.701
_exptl_absorpt_correction_type multi-scan
_exptl_absorpt_process_details 'ABSCOR (Higashi, 1995)'
_exptl_crystal_colour colorless
_exptl_crystal_density_diffrn 1.411
_exptl_crystal_density_method 'not measured'
_exptl_crystal_description block
_exptl_crystal_F_000 1510
_exptl_crystal_size_max 0.24
_exptl_crystal_size_mid 0.21
_exptl_crystal_size_min 0.15
_platon_squeeze_details ' ?'
_refine_diff_density_max 1.734
_refine_diff_density_min -0.941
_refine_diff_density_rms 0.122
_refine_ls_abs_structure_details 'Flack H D (1983), Acta Cryst. A39, 876-881'
_refine_ls_abs_structure_Flack 0.00(2)
_refine_ls_extinction_method none
_refine_ls_goodness_of_fit_ref 1.081
_refine_ls_hydrogen_treatment constr
_refine_ls_matrix_type full
_refine_ls_number_parameters 808
_refine_ls_number_reflns 12370
_refine_ls_number_restraints 482
_refine_ls_restrained_S_all 1.077
_refine_ls_R_factor_all 0.0759
_refine_ls_R_factor_gt 0.0558
_refine_ls_shift/su_max 0.001
_refine_ls_shift/su_mean 0.000
_refine_ls_structure_factor_coef Fsqd
_refine_ls_weighting_details 'calc w=1/[\s^2^(Fo^2^)+(0.1044P)^2^+0.0000P] where P=(Fo^2^+2Fc^2^)/3'
_refine_ls_weighting_scheme calc
_refine_ls_wR_factor_gt 0.1435
_refine_ls_wR_factor_ref 0.1784
_reflns_number_gt 9510
_reflns_number_total 12538
_reflns_threshold_expression >2sigma(I)
_cod_data_source_file c6ce00182c2.cif
_cod_data_source_block 4A
_cod_depositor_comments
;
The following automatic conversions were performed:

'_refine_ls_hydrogen_treatment' value 'CONSTR' changed to 'constr'
according to
/usr/data/users/saulius/crontab/automatic-downloads/rss-feeds/RSC/lib/dictionaries/cif_core.dic
dictionary named 'cif_core.dic' version 2.4.2 from 2011-04-26.

Automatic conversion script
Id: cif_fix_values 4268 2015-11-12 08:31:59Z antanas 

 Adding full bibliography for 7224648--7224657.cif.
;
_cod_original_sg_symbol_H-M 'P 21'
_cod_database_code 7224655

loop_
_symmetry_equiv_pos_as_xyz
'x, y, z'
'-x, y+1/2, -z'

loop_
_atom_site_label
_atom_site_type_symbol
_atom_site_fract_x
_atom_site_fract_y
_atom_site_fract_z
_atom_site_U_iso_or_equiv
_atom_site_adp_type
_atom_site_occupancy
_atom_site_symmetry_multiplicity
_atom_site_calc_flag
_atom_site_refinement_flags
C1 C 0.2891(14) 1.0637(6) 0.0374(10) 0.089(3) Uani 1 1 d U
C2 C 0.2510(18) 1.1133(8) -0.0136(11) 0.112(4) Uani 1 1 d U
C3 C 0.217(2) 1.1058(10) -0.1031(14) 0.135(4) Uani 1 1 d U
H3 H 0.2111 1.0695 -0.1262 0.162 Uiso 1 1 calc R
C4 C 0.194(3) 1.1537(11) -0.1517(16) 0.147(5) Uani 1 1 d U
H4 H 0.1681 1.1495 -0.2083 0.176 Uiso 1 1 calc R
C5 C 0.209(3) 1.2063(11) -0.1192(16) 0.147(5) Uani 1 1 d U
H5 H 0.1920 1.2383 -0.1529 0.176 Uiso 1 1 calc R
C6 C 0.250(3) 1.2126(10) -0.0368(15) 0.143(5) Uani 1 1 d U
H6 H 0.2716 1.2490 -0.0153 0.172 Uiso 1 1 calc R
C7 C 0.261(2) 1.1666(7) 0.0170(14) 0.123(5) Uani 1 1 d U
H7 H 0.2746 1.1727 0.0731 0.147 Uiso 1 1 calc R
C8 C 0.3712(10) 1.0314(5) 0.1735(7) 0.057(2) Uani 1 1 d .
H8 H 0.3137 0.9966 0.1570 0.068 Uiso 1 1 calc R
C9 C 0.5373(10) 1.0182(5) 0.1769(7) 0.058(3) Uani 1 1 d .
C10 C 0.3488(11) 1.0500(4) 0.2551(7) 0.058(2) Uani 1 1 d .
H10 H 0.3857 1.0206 0.2961 0.070 Uiso 1 1 calc R
C11 C 0.1909(11) 1.0628(5) 0.2546(8) 0.068(3) Uani 1 1 d .
C12 C 0.4491(14) 1.1238(6) 0.3519(8) 0.077(3) Uani 1 1 d .
C13 C 0.5097(15) 1.1825(7) 0.3609(10) 0.092(3) Uani 1 1 d U
C14 C 0.5416(16) 1.2103(6) 0.2955(11) 0.097(4) Uani 1 1 d U
H14 H 0.5346 1.1918 0.2456 0.117 Uiso 1 1 calc R
C15 C 0.587(2) 1.2698(8) 0.3060(14) 0.124(5) Uani 1 1 d U
H15 H 0.5989 1.2925 0.2623 0.149 Uiso 1 1 calc R
C16 C 0.611(2) 1.2904(8) 0.3861(14) 0.120(5) Uani 1 1 d U
H16 H 0.6519 1.3267 0.3964 0.144 Uiso 1 1 calc R
C17 C 0.580(2) 1.2607(9) 0.4507(15) 0.135(5) Uani 1 1 d U
H17 H 0.6013 1.2764 0.5030 0.162 Uiso 1 1 calc R
C18 C 0.516(2) 1.2080(8) 0.4382(13) 0.120(4) Uani 1 1 d U
H18 H 0.4796 1.1896 0.4787 0.144 Uiso 1 1 calc R
C19 C 0.5400(16) 0.8849(8) -0.1098(9) 0.093(3) Uani 1 1 d U
C20 C 0.5201(17) 0.9291(8) -0.1748(12) 0.105(4) Uani 1 1 d U
C21 C 0.548(2) 0.9130(10) -0.2471(14) 0.133(4) Uani 1 1 d U
H21 H 0.5792 0.8759 -0.2533 0.160 Uiso 1 1 calc R
C22 C 0.532(3) 0.9489(10) -0.3100(16) 0.149(5) Uani 1 1 d U
H22 H 0.5413 0.9357 -0.3611 0.179 Uiso 1 1 calc R
C23 C 0.500(3) 1.0115(11) -0.2985(16) 0.150(5) Uani 1 1 d U
H23 H 0.5116 1.0397 -0.3355 0.181 Uiso 1 1 calc R
C24 C 0.452(3) 1.0225(10) -0.2300(15) 0.148(5) Uani 1 1 d DU
H24 H 0.4048 1.0569 -0.2250 0.178 Uiso 1 1 calc R
C25 C 0.472(3) 0.9827(9) -0.1661(14) 0.143(5) Uani 1 1 d DU
H25 H 0.4508 0.9934 -0.1163 0.171 Uiso 1 1 calc R
C26 C 0.5114(14) 0.8696(5) 0.0247(8) 0.071(3) Uani 1 1 d .
H26 H 0.5354 0.8308 0.0101 0.085 Uiso 1 1 calc R
C27 C 0.6312(11) 0.8912(6) 0.0952(6) 0.066(3) Uani 1 1 d .
C28 C 0.3551(13) 0.8703(5) 0.0412(7) 0.066(3) Uani 1 1 d .
H28 H 0.3149 0.9091 0.0360 0.080 Uiso 1 1 calc R
C29 C 0.3521(11) 0.8452(5) 0.1263(7) 0.060(3) Uani 1 1 d .
C30 C 0.1241(16) 0.8380(5) -0.0386(9) 0.081(4) Uani 1 1 d .
C31 C 0.0496(16) 0.8050(6) -0.1080(8) 0.081(3) Uani 1 1 d .
C32 C 0.130(2) 0.7754(8) -0.1582(11) 0.111(5) Uani 1 1 d U
H32 H 0.2325 0.7775 -0.1465 0.133 Uiso 1 1 calc R
C33 C 0.056(2) 0.7433(7) -0.2249(11) 0.110(5) Uani 1 1 d U
H33 H 0.1068 0.7233 -0.2582 0.132 Uiso 1 1 calc R
C34 C -0.103(3) 0.7424(7) -0.2398(14) 0.130(7) Uani 1 1 d .
H34 H -0.1554 0.7202 -0.2823 0.156 Uiso 1 1 calc R
C35 C -0.1756(18) 0.7733(9) -0.1932(14) 0.123(7) Uani 1 1 d .
H35 H -0.2777 0.7744 -0.2067 0.148 Uiso 1 1 calc R
C36 C -0.1006(15) 0.8032(7) -0.1257(10) 0.095(4) Uani 1 1 d .
H36 H -0.1525 0.8221 -0.0921 0.114 Uiso 1 1 calc R
C37 C 1.125(2) 0.9549(7) 0.5146(13) 0.111(5) Uani 1 1 d U
C38 C 1.0743(15) 0.9465(7) 0.5909(8) 0.122(4) Uani 1 1 d GU
C39 C 1.0392(17) 0.8924(6) 0.6149(9) 0.155(5) Uani 1 1 d GU
H39 H 1.0458 0.8610 0.5819 0.187 Uiso 1 1 calc R
C40 C 0.9942(19) 0.8853(6) 0.6881(10) 0.173(5) Uani 1 1 d GU
H40 H 0.9707 0.8491 0.7042 0.208 Uiso 1 1 calc R
C41 C 0.9843(18) 0.9322(8) 0.7374(8) 0.162(5) Uani 1 1 d GU
H41 H 0.9541 0.9275 0.7864 0.195 Uiso 1 1 calc R
C42 C 1.0194(18) 0.9863(7) 0.7134(9) 0.165(5) Uani 1 1 d GU
H42 H 1.0128 1.0178 0.7464 0.197 Uiso 1 1 calc R
C43 C 1.0644(17) 0.9935(5) 0.6402(10) 0.157(5) Uani 1 1 d GU
H43 H 1.0879 1.0297 0.6241 0.188 Uiso 1 1 calc R
C44 C 1.1687(10) 0.9180(5) 0.3909(7) 0.060(3) Uani 1 1 d .
H44 H 1.1454 0.9566 0.3692 0.072 Uiso 1 1 calc R
C45 C 1.3362(10) 0.9082(4) 0.4088(6) 0.052(2) Uani 1 1 d .
C46 C 1.0947(9) 0.8748(5) 0.3304(7) 0.056(2) Uani 1 1 d .
H46 H 1.1238 0.8827 0.2787 0.067 Uiso 1 1 calc R
C47 C 0.9262(10) 0.8814(5) 0.3143(7) 0.060(2) Uani 1 1 d .
C48 C 1.1122(13) 0.7794(7) 0.2925(15) 0.103(6) Uani 1 1 d .
C49 C 1.150(3) 0.7231(11) 0.3085(15) 0.155(6) Uani 1 1 d DU
C50 C 1.166(3) 0.6820(11) 0.2509(18) 0.179(6) Uani 1 1 d DU
H50 H 1.1532 0.6922 0.1960 0.215 Uiso 1 1 calc R
C51 C 1.199(3) 0.6256(11) 0.2749(17) 0.180(6) Uani 1 1 d DU
H51 H 1.2159 0.5989 0.2367 0.216 Uiso 1 1 calc R
C52 C 1.208(3) 0.6094(13) 0.3556(16) 0.181(6) Uani 1 1 d DU
H52 H 1.2291 0.5714 0.3695 0.217 Uiso 1 1 calc R
C53 C 1.188(3) 0.6464(11) 0.4165(18) 0.184(6) Uani 1 1 d DU
H53 H 1.1916 0.6355 0.4703 0.220 Uiso 1 1 calc R
C54 C 1.163(3) 0.7022(11) 0.3871(16) 0.169(6) Uani 1 1 d DU
H54 H 1.1525 0.7293 0.4262 0.203 Uiso 1 1 calc R
C55 C 0.586(3) 0.7350(13) 0.3220(18) 0.177(8) Uani 1 1 d U
H55A H 0.6707 0.7223 0.3030 0.265 Uiso 1 1 d R
H55B H 0.5098 0.7068 0.3088 0.265 Uiso 1 1 d R
H55C H 0.6122 0.7403 0.3803 0.265 Uiso 1 1 d R
C57 C 0.675(3) 0.9969(13) 0.4689(14) 0.196(8) Uani 1 1 d DU
H57A H 0.5701 0.9931 0.4592 0.293 Uiso 1 1 d R
H57B H 0.7010 1.0366 0.4734 0.293 Uiso 1 1 d R
H57C H 0.7195 0.9777 0.5189 0.293 Uiso 1 1 d R
C58 C 0.884(2) 1.0017(11) -0.0332(13) 0.139(6) Uani 1 1 d U
H58A H 0.8960 0.9615 -0.0225 0.208 Uiso 1 1 d R
H58B H 0.9641 1.0155 -0.0551 0.208 Uiso 1 1 d R
H58C H 0.7930 1.0081 -0.0722 0.208 Uiso 1 1 d R
O1 O 0.3171(8) 1.0754(3) 0.1166(5) 0.0681(19) Uani 1 1 d .
O2 O 0.2854(14) 1.0149(5) 0.0138(6) 0.116(4) Uani 1 1 d .
O3 O 0.6020(8) 1.0489(4) 0.1353(5) 0.073(2) Uani 1 1 d .
O4 O 0.5966(7) 0.9808(3) 0.2238(5) 0.0564(17) Uani 1 1 d .
O5 O 0.1051(7) 1.0194(3) 0.2341(6) 0.073(2) Uani 1 1 d .
O6 O 0.1462(11) 1.1104(4) 0.2657(9) 0.111(4) Uani 1 1 d .
O7 O 0.4351(8) 1.1021(4) 0.2750(5) 0.073(2) Uani 1 1 d .
O8 O 0.4164(14) 1.0966(5) 0.4070(8) 0.117(4) Uani 1 1 d U
O9 O 0.5576(16) 0.8371(6) -0.1193(9) 0.130(4) Uani 1 1 d U
O10 O 0.5010(12) 0.9056(4) -0.0434(5) 0.089(3) Uani 1 1 d .
O11 O 0.7025(11) 0.9342(4) 0.0841(6) 0.096(3) Uani 1 1 d .
O12 O 0.6481(8) 0.8621(4) 0.1613(5) 0.077(3) Uani 1 1 d .
O13 O 0.3705(7) 0.8811(4) 0.1832(5) 0.070(2) Uani 1 1 d .
O14 O 0.3397(11) 0.7930(4) 0.1333(6) 0.086(2) Uani 1 1 d .
O15 O 0.0670(11) 0.8658(6) 0.0072(8) 0.129(5) Uani 1 1 d .
O16 O 0.2732(9) 0.8337(3) -0.0233(5) 0.072(2) Uani 1 1 d .
O17 O 1.101(4) 1.0077(16) 0.478(2) 0.158(10) Uani 0.50 1 d PU
O17' O 1.199(2) 0.9939(9) 0.5050(12) 0.087(5) Uani 0.50 1 d PU
O18 O 1.1152(7) 0.9102(3) 0.4648(5) 0.0634(19) Uani 1 1 d .
O19 O 1.3907(8) 0.9172(3) 0.3483(5) 0.0646(19) Uani 1 1 d .
O20 O 1.4032(8) 0.8936(5) 0.4803(4) 0.080(2) Uani 1 1 d .
O21 O 0.8518(7) 0.8424(4) 0.3334(5) 0.068(2) Uani 1 1 d .
O22 O 0.8729(7) 0.9281(3) 0.2832(5) 0.0585(17) Uani 1 1 d .
O23 O 1.0582(13) 0.7959(6) 0.2198(10) 0.118(4) Uani 1 1 d .
O24 O 1.1355(9) 0.8190(4) 0.3521(6) 0.080(2) Uani 1 1 d .
O25 O 0.8779(11) 1.0273(4) 0.0380(6) 0.090(3) Uani 1 1 d .
O26 O 1.0163(12) 0.9251(4) 0.1389(6) 0.095(3) Uani 1 1 d .
O27 O 0.8455(13) 1.0468(4) 0.3151(8) 0.109(4) Uani 1 1 d .
O28 O 0.5139(13) 0.7890(4) 0.2843(7) 0.107(3) Uani 1 1 d U
O29 O 0.6400(8) 0.8492(4) 0.4361(5) 0.075(2) Uani 1 1 d .
O30 O 0.7035(11) 0.9656(5) 0.3954(6) 0.097(3) Uani 1 1 d DU
O31 O 0.8842(10) 1.1049(4) 0.1671(9) 0.115(4) Uani 1 1 d .
Nd1 Nd 0.85135(5) 0.99974(2) 0.17633(4) 0.05737(17) Uani 1 1 d .
Nd2 Nd 0.59602(5) 0.88816(2) 0.29316(3) 0.05242(15) Uani 1 1 d .

loop_
_atom_site_aniso_label
_atom_site_aniso_U_11
_atom_site_aniso_U_22
_atom_site_aniso_U_33
_atom_site_aniso_U_23
_atom_site_aniso_U_13
_atom_site_aniso_U_12
C1 0.064(7) 0.087(7) 0.106(9) -0.029(6) -0.002(6) 0.025(7)
C2 0.099(9) 0.115(7) 0.112(7) -0.020(6) 0.002(8) 0.057(9)
C3 0.135(5) 0.135(5) 0.135(5) 0.0000(10) 0.0293(14) 0.0002(10)
C4 0.147(5) 0.147(5) 0.146(5) 0.0004(10) 0.0320(14) 0.0001(10)
C5 0.147(5) 0.147(5) 0.147(5) 0.0002(10) 0.0322(14) 0.0003(10)
C6 0.143(5) 0.143(5) 0.143(5) 0.0003(10) 0.0314(14) 0.0003(10)
C7 0.117(12) 0.093(7) 0.146(9) 0.005(6) 0.003(10) 0.041(9)
C8 0.036(4) 0.063(6) 0.068(7) 0.010(5) 0.005(4) 0.001(4)
C9 0.040(5) 0.067(6) 0.073(7) -0.004(5) 0.022(5) -0.008(5)
C10 0.053(5) 0.056(5) 0.070(7) 0.014(5) 0.022(5) -0.003(5)
C11 0.045(5) 0.080(7) 0.076(8) 0.007(6) 0.007(5) 0.003(6)
C12 0.068(7) 0.093(9) 0.071(8) 0.002(7) 0.018(6) -0.006(6)
C13 0.074(7) 0.099(8) 0.101(8) -0.015(6) 0.013(7) -0.008(7)
C14 0.079(8) 0.090(8) 0.126(9) -0.023(7) 0.029(8) -0.048(8)
C15 0.125(12) 0.091(9) 0.154(10) -0.022(8) 0.024(11) -0.034(9)
C16 0.110(11) 0.094(9) 0.153(12) -0.040(7) 0.023(10) -0.013(9)
C17 0.139(9) 0.116(8) 0.138(8) -0.031(6) 0.006(7) -0.010(7)
C18 0.120(4) 0.120(4) 0.120(4) -0.0006(10) 0.0261(14) -0.0002(10)
C19 0.094(9) 0.101(8) 0.088(7) -0.025(7) 0.026(7) -0.039(8)
C20 0.077(8) 0.118(8) 0.121(8) -0.013(7) 0.026(8) -0.015(7)
C21 0.133(4) 0.133(4) 0.133(4) 0.0000(10) 0.0298(14) -0.0001(10)
C22 0.149(5) 0.149(5) 0.149(5) 0.0004(10) 0.0330(15) 0.0000(10)
C23 0.151(5) 0.150(5) 0.150(5) 0.0002(10) 0.0333(15) 0.0001(10)
C24 0.149(5) 0.148(5) 0.148(5) 0.0003(10) 0.0325(15) 0.0003(10)
C25 0.154(10) 0.134(8) 0.140(8) 0.000(6) 0.032(8) 0.011(7)
C26 0.082(7) 0.057(6) 0.074(8) -0.006(5) 0.017(6) -0.002(5)
C27 0.073(6) 0.095(8) 0.038(5) -0.025(6) 0.029(4) 0.002(7)
C28 0.069(6) 0.071(7) 0.056(6) -0.019(5) 0.007(5) -0.006(5)
C29 0.053(5) 0.072(7) 0.057(6) -0.012(5) 0.015(4) -0.016(5)
C30 0.090(9) 0.066(7) 0.081(9) -0.019(6) 0.008(7) 0.023(7)
C31 0.091(9) 0.080(8) 0.068(8) -0.010(6) 0.007(6) -0.008(7)
C32 0.111(5) 0.110(5) 0.111(5) -0.0001(10) 0.0237(15) -0.0002(10)
C33 0.123(9) 0.097(8) 0.103(8) -0.016(7) 0.007(7) -0.007(7)
C34 0.138(17) 0.078(10) 0.144(18) -0.005(11) -0.034(13) -0.027(11)
C35 0.072(9) 0.110(13) 0.162(18) -0.009(12) -0.028(10) -0.024(10)
C36 0.064(7) 0.111(11) 0.100(11) -0.019(9) -0.006(7) 0.000(7)
C37 0.098(10) 0.089(9) 0.146(11) -0.022(8) 0.029(9) -0.032(9)
C38 0.095(8) 0.131(7) 0.143(8) -0.012(6) 0.035(7) 0.005(7)
C39 0.156(5) 0.155(5) 0.155(5) 0.0005(10) 0.0348(15) -0.0002(10)
C40 0.174(5) 0.173(5) 0.173(5) 0.0003(10) 0.0386(15) -0.0002(10)
C41 0.163(5) 0.162(5) 0.162(5) -0.0001(10) 0.0360(15) 0.0003(10)
C42 0.165(5) 0.165(5) 0.164(5) -0.0003(10) 0.0369(15) 0.0000(10)
C43 0.157(5) 0.157(5) 0.157(5) -0.0006(10) 0.0350(15) 0.0000(10)
C44 0.045(5) 0.078(7) 0.061(7) 0.007(5) 0.021(4) -0.001(5)
C45 0.047(5) 0.062(6) 0.052(6) 0.005(4) 0.020(4) 0.001(4)
C46 0.030(4) 0.073(7) 0.064(6) -0.001(5) 0.007(4) 0.004(4)
C47 0.044(5) 0.058(6) 0.076(7) 0.008(6) 0.010(4) 0.000(5)
C48 0.037(5) 0.065(8) 0.20(2) 0.000(11) 0.004(8) 0.000(6)
C49 0.138(10) 0.166(8) 0.161(8) -0.009(6) 0.029(8) 0.003(8)
C50 0.179(6) 0.179(6) 0.179(6) -0.0005(10) 0.0393(16) 0.0003(10)
C51 0.180(6) 0.179(6) 0.180(6) -0.0001(10) 0.0394(16) 0.0002(10)
C52 0.181(6) 0.181(6) 0.181(6) 0.0000(10) 0.0399(16) 0.0001(10)
C53 0.184(6) 0.183(6) 0.184(6) 0.0000(10) 0.0402(16) 0.0002(10)
C54 0.169(6) 0.169(6) 0.169(6) 0.0000(10) 0.0371(16) -0.0002(10)
C55 0.177(8) 0.177(8) 0.177(8) 0.0002(10) 0.039(2) 0.0002(10)
C57 0.196(8) 0.196(8) 0.195(8) -0.0007(10) 0.043(2) 0.0002(10)
C58 0.133(10) 0.150(10) 0.136(10) 0.018(9) 0.037(8) -0.012(9)
O1 0.055(4) 0.071(5) 0.072(5) -0.005(4) 0.000(3) 0.008(4)
O2 0.147(10) 0.116(9) 0.074(7) 0.000(6) 0.004(6) 0.018(8)
O3 0.045(4) 0.087(5) 0.086(6) 0.008(5) 0.010(4) 0.003(4)
O4 0.045(3) 0.047(3) 0.078(5) 0.025(3) 0.015(3) 0.019(3)
O5 0.040(3) 0.048(4) 0.129(8) 0.007(4) 0.016(4) -0.004(3)
O6 0.072(6) 0.078(6) 0.180(12) -0.042(7) 0.021(6) 0.014(5)
O7 0.064(4) 0.079(5) 0.075(6) 0.003(4) 0.015(4) -0.020(4)
O8 0.117(4) 0.117(4) 0.117(4) 0.0001(10) 0.0259(13) -0.0003(10)
O9 0.130(4) 0.130(4) 0.129(4) -0.0005(10) 0.0292(13) 0.0008(10)
O10 0.133(8) 0.090(6) 0.050(5) -0.005(4) 0.028(5) -0.009(5)
O11 0.096(6) 0.100(6) 0.105(7) -0.027(5) 0.045(6) -0.060(6)
O12 0.062(4) 0.119(7) 0.057(5) -0.044(5) 0.025(4) -0.013(4)
O13 0.051(3) 0.092(6) 0.069(5) -0.025(5) 0.016(3) -0.012(4)
O14 0.091(6) 0.078(6) 0.084(6) -0.008(5) 0.009(5) -0.030(5)
O15 0.081(6) 0.160(11) 0.135(10) -0.072(8) -0.003(6) 0.008(7)
O16 0.069(5) 0.070(5) 0.076(6) -0.023(4) 0.011(4) -0.009(4)
O17 0.158(10) 0.158(10) 0.158(10) 0.0000(10) 0.035(2) 0.0000(10)
O17' 0.087(5) 0.087(5) 0.087(5) -0.0001(10) 0.0194(14) -0.0001(10)
O18 0.049(3) 0.071(4) 0.078(5) 0.010(4) 0.030(3) 0.008(3)
O19 0.046(4) 0.077(5) 0.071(5) 0.019(4) 0.014(3) 0.012(4)
O20 0.058(4) 0.122(7) 0.056(4) 0.020(5) 0.009(3) 0.012(5)
O21 0.037(3) 0.087(5) 0.082(6) 0.016(4) 0.017(3) -0.002(4)
O22 0.052(4) 0.062(4) 0.065(5) 0.020(4) 0.020(3) -0.004(3)
O23 0.080(7) 0.128(10) 0.149(12) -0.012(9) 0.031(7) -0.011(7)
O24 0.052(4) 0.067(5) 0.115(7) -0.007(5) 0.007(4) 0.007(4)
O25 0.097(6) 0.110(7) 0.072(6) 0.020(5) 0.035(5) -0.014(5)
O26 0.115(7) 0.099(6) 0.080(6) 0.019(5) 0.041(5) 0.043(6)
O27 0.115(8) 0.079(6) 0.150(11) -0.036(6) 0.066(8) -0.030(6)
O28 0.115(8) 0.084(6) 0.109(8) 0.008(5) -0.001(6) -0.057(6)
O29 0.061(4) 0.090(6) 0.074(5) 0.030(4) 0.016(4) 0.000(4)
O30 0.094(7) 0.115(7) 0.081(6) 0.002(5) 0.013(5) -0.047(6)
O31 0.066(5) 0.052(5) 0.210(13) 0.029(6) -0.008(6) 0.001(4)
Nd1 0.0408(3) 0.0569(3) 0.0782(4) 0.0075(3) 0.0211(2) -0.0023(2)
Nd2 0.0361(2) 0.0598(3) 0.0627(3) 0.0046(3) 0.0139(2) -0.0015(2)

loop_
_atom_type_symbol
_atom_type_description
_atom_type_scat_dispersion_real
_atom_type_scat_dispersion_imag
_atom_type_scat_source
C C 0.0033 0.0016 'International Tables Vol C Tables 4.2.6.8 and 6.1.1.4'
H H 0.0000 0.0000 'International Tables Vol C Tables 4.2.6.8 and 6.1.1.4'
O O 0.0106 0.0060 'International Tables Vol C Tables 4.2.6.8 and 6.1.1.4'
Nd Nd -0.1943 3.0179 'International Tables Vol C Tables 4.2.6.8 and 6.1.1.4'

loop_
_geom_angle_atom_site_label_1
_geom_angle_atom_site_label_2
_geom_angle_atom_site_label_3
_geom_angle
_geom_angle_site_symmetry_1
_geom_angle_site_symmetry_3
O2 C1 O1 120.6(15) . .
O2 C1 C2 125.7(15) . .
O1 C1 C2 113.4(12) . .
C7 C2 C1 122.4(17) . .
C7 C2 C3 118.7(19) . .
C1 C2 C3 118.5(16) . .
C4 C3 C2 118(2) . .
C4 C3 H3 120.8 . .
C2 C3 H3 120.8 . .
C5 C4 C3 121(3) . .
C5 C4 H4 119.3 . .
C3 C4 H4 119.3 . .
C4 C5 C6 120(3) . .
C4 C5 H5 120.2 . .
C6 C5 H5 120.2 . .
C5 C6 C7 123(2) . .
C5 C6 H6 118.7 . .
C7 C6 H6 118.7 . .
C2 C7 C6 119(2) . .
C2 C7 H7 120.6 . .
C6 C7 H7 120.6 . .
O1 C8 C10 107.5(8) . .
O1 C8 C9 111.7(8) . .
C10 C8 C9 111.1(9) . .
O1 C8 H8 108.8 . .
C10 C8 H8 108.8 . .
C9 C8 H8 108.8 . .
O4 C9 O3 124.5(9) . .
O4 C9 C8 117.9(9) . .
O3 C9 C8 117.5(10) . .
O7 C10 C8 105.8(8) . .
O7 C10 C11 109.0(9) . .
C8 C10 C11 112.8(9) . .
O7 C10 H10 109.7 . .
C8 C10 H10 109.7 . .
C11 C10 H10 109.7 . .
O6 C11 O5 123.2(10) . .
O6 C11 C10 123.3(11) . .
O5 C11 C10 113.2(10) . .
O8 C12 O7 122.3(13) . .
O8 C12 C13 124.3(14) . .
O7 C12 C13 113.4(12) . .
C14 C13 C18 124.1(16) . .
C14 C13 C12 120.5(14) . .
C18 C13 C12 115.1(15) . .
C13 C14 C15 118.0(16) . .
C13 C14 H14 121.0 . .
C15 C14 H14 121.0 . .
C16 C15 C14 115.4(19) . .
C16 C15 H15 122.3 . .
C14 C15 H15 122.3 . .
C17 C16 C15 124.2(18) . .
C17 C16 H16 117.9 . .
C15 C16 H16 117.9 . .
C18 C17 C16 120(2) . .
C18 C17 H17 120.0 . .
C16 C17 H17 120.0 . .
C17 C18 C13 117(2) . .
C17 C18 H18 121.5 . .
C13 C18 H18 121.5 . .
O9 C19 O10 122.9(16) . .
O9 C19 C20 125.3(16) . .
O10 C19 C20 110.2(15) . .
C21 C20 C25 119(2) . .
C21 C20 C19 116.5(17) . .
C25 C20 C19 124.0(18) . .
C22 C21 C20 122(2) . .
C22 C21 H21 119.2 . .
C20 C21 H21 119.2 . .
C21 C22 C23 120(2) . .
C21 C22 H22 120.0 . .
C23 C22 H22 120.0 . .
C24 C23 C22 114(2) . .
C24 C23 H23 122.9 . .
C22 C23 H23 122.9 . .
C23 C24 C25 121(2) . .
C23 C24 H24 119.6 . .
C25 C24 H24 119.6 . .
C20 C25 C24 122(2) . .
C20 C25 H25 119.1 . .
C24 C25 H25 119.1 . .
O10 C26 C27 109.7(10) . .
O10 C26 C28 103.9(10) . .
C27 C26 C28 114.9(9) . .
O10 C26 H26 109.4 . .
C27 C26 H26 109.4 . .
C28 C26 H26 109.4 . .
O11 C27 O12 126.4(11) . .
O11 C27 C26 118.6(11) . .
O12 C27 C26 115.0(11) . .
O16 C28 C26 102.9(8) . .
O16 C28 C29 110.2(9) . .
C26 C28 C29 111.7(9) . .
O16 C28 H28 110.6 . .
C26 C28 H28 110.6 . .
C29 C28 H28 110.6 . .
O14 C29 O13 126.3(11) . .
O14 C29 C28 119.0(10) . .
O13 C29 C28 114.6(10) . .
O15 C30 O16 119.5(12) . .
O15 C30 C31 126.6(13) . .
O16 C30 C31 113.8(11) . .
C36 C31 C32 120.4(14) . .
C36 C31 C30 118.8(13) . .
C32 C31 C30 120.8(14) . .
C33 C32 C31 120.0(17) . .
C33 C32 H32 120.0 . .
C31 C32 H32 120.0 . .
C32 C33 C34 116.9(18) . .
C32 C33 H33 121.6 . .
C34 C33 H33 121.6 . .
C35 C34 C33 121.3(16) . .
C35 C34 H34 119.3 . .
C33 C34 H34 119.3 . .
C34 C35 C36 120.9(16) . .
C34 C35 H35 119.5 . .
C36 C35 H35 119.5 . .
C31 C36 C35 120.2(16) . .
C31 C36 H36 119.9 . .
C35 C36 H36 119.9 . .
O17' C37 O18 119.4(19) . .
O17' C37 O17 44.1(16) . .
O18 C37 O17 116(2) . .
O17' C37 C38 122.2(18) . .
O18 C37 C38 116.5(13) . .
O17 C37 C38 117(2) . .
C39 C38 C43 120.0 . .
C39 C38 C37 121.0(12) . .
C43 C38 C37 119.0(12) . .
C40 C39 C38 120.0 . .
C40 C39 H39 120.0 . .
C38 C39 H39 120.0 . .
C41 C40 C39 120.0 . .
C41 C40 H40 120.0 . .
C39 C40 H40 120.0 . .
C40 C41 C42 120.0 . .
C40 C41 H41 120.0 . .
C42 C41 H41 120.0 . .
C41 C42 C43 120.0 . .
C41 C42 H42 120.0 . .
C43 C42 H42 120.0 . .
C42 C43 C38 120.0 . .
C42 C43 H43 120.0 . .
C38 C43 H43 120.0 . .
O18 C44 C46 107.5(8) . .
O18 C44 C45 109.9(8) . .
C46 C44 C45 109.2(8) . .
O18 C44 H44 110.1 . .
C46 C44 H44 110.1 . .
C45 C44 H44 110.1 . .
O19 C45 O20 127.4(9) . .
O19 C45 C44 113.1(9) . .
O20 C45 C44 119.4(8) . .
O24 C46 C44 113.8(9) . .
O24 C46 C47 110.5(8) . .
C44 C46 C47 110.7(8) . .
O24 C46 H46 107.2 . .
C44 C46 H46 107.2 . .
C47 C46 H46 107.2 . .
O21 C47 O22 123.7(9) . .
O21 C47 C46 119.4(9) . .
O22 C47 C46 116.9(9) . .
O23 C48 O24 117.8(14) . .
O23 C48 C49 121(2) . .
O24 C48 C49 122(2) . .
C48 C49 C54 119(2) . .
C48 C49 C50 126(2) . .
C54 C49 C50 115(3) . .
C49 C50 C51 120(3) . .
C49 C50 H50 119.8 . .
C51 C50 H50 119.8 . .
C52 C51 C50 120(3) . .
C52 C51 H51 120.0 . .
C50 C51 H51 120.0 . .
C53 C52 C51 124(3) . .
C53 C52 H52 118.1 . .
C51 C52 H52 118.1 . .
C52 C53 C54 112(3) . .
C52 C53 H53 124.2 . .
C54 C53 H53 124.2 . .
C49 C54 C53 129(3) . .
C49 C54 H54 115.3 . .
C53 C54 H54 115.3 . .
O28 C55 H55A 116.4 . .
O28 C55 H55B 103.9 . .
H55A C55 H55B 109.5 . .
O28 C55 H55C 107.9 . .
H55A C55 H55C 109.5 . .
H55B C55 H55C 109.5 . .
O30 C57 H57A 99.9 . .
O30 C57 H57B 116.7 . .
H57A C57 H57B 109.5 . .
O30 C57 H57C 111.3 . .
H57A C57 H57C 109.5 . .
H57B C57 H57C 109.5 . .
O25 C58 H58A 107.3 . .
O25 C58 H58B 111.9 . .
H58A C58 H58B 109.5 . .
O25 C58 H58C 109.2 . .
H58A C58 H58C 109.5 . .
H58B C58 H58C 109.5 . .
C1 O1 C8 119.0(10) . .
C9 O3 Nd1 96.5(6) . .
C9 O4 Nd2 152.3(6) . .
C9 O4 Nd1 89.8(6) . .
Nd2 O4 Nd1 112.1(2) . .
C11 O5 Nd1 139.2(6) . 1_455
C12 O7 C10 117.4(9) . .
C19 O10 C26 118.4(12) . .
C27 O11 Nd1 132.6(8) . .
C27 O12 Nd2 129.6(7) . .
C29 O13 Nd2 124.1(7) . .
C30 O16 C28 116.3(9) . .
O17' O17 C37 57(2) . .
O17 O17' C37 79(3) . .
C37 O18 C44 116.5(10) . .
C45 O19 Nd2 140.0(6) . 1_655
C47 O21 Nd2 99.6(6) . .
C47 O22 Nd1 149.5(7) . .
C47 O22 Nd2 88.4(5) . .
Nd1 O22 Nd2 110.4(3) . .
C48 O24 C46 117.8(12) . .
C58 O25 Nd1 138.2(12) . .
C55 O28 Nd2 132.0(14) . .
C57 O30 Nd2 141.5(13) . .
O11 Nd1 O5 139.9(3) . 1_655
O11 Nd1 O22 88.5(3) . .
O5 Nd1 O22 85.5(3) 1_655 .
O11 Nd1 O25 74.1(3) . .
O5 Nd1 O25 92.0(3) 1_655 .
O22 Nd1 O25 149.6(3) . .
O11 Nd1 O31 131.0(4) . .
O5 Nd1 O31 73.2(3) 1_655 .
O22 Nd1 O31 137.5(4) . .
O25 Nd1 O31 69.1(4) . .
O11 Nd1 O26 72.0(4) . .
O5 Nd1 O26 68.1(3) 1_655 .
O22 Nd1 O26 75.2(3) . .
O25 Nd1 O26 75.7(3) . .
O31 Nd1 O26 125.9(4) . .
O11 Nd1 O3 75.6(3) . .
O5 Nd1 O3 141.5(3) 1_655 .
O22 Nd1 O3 115.7(3) . .
O25 Nd1 O3 84.4(3) . .
O31 Nd1 O3 69.8(3) . .
O26 Nd1 O3 145.5(3) . .
O11 Nd1 O27 136.9(3) . .
O5 Nd1 O27 76.7(3) 1_655 .
O22 Nd1 O27 69.4(3) . .
O25 Nd1 O27 139.3(4) . .
O31 Nd1 O27 70.2(4) . .
O26 Nd1 O27 131.3(4) . .
O3 Nd1 O27 81.4(4) . .
O11 Nd1 O4 70.2(3) . .
O5 Nd1 O4 140.1(3) 1_655 .
O22 Nd1 O4 66.8(2) . .
O25 Nd1 O4 126.5(3) . .
O31 Nd1 O4 108.0(3) . .
O26 Nd1 O4 126.1(3) . .
O3 Nd1 O4 49.0(2) . .
O27 Nd1 O4 67.1(3) . .
O19 Nd2 O12 138.9(3) 1_455 .
O19 Nd2 O28 91.6(4) 1_455 .
O12 Nd2 O28 80.1(4) . .
O19 Nd2 O4 90.9(2) 1_455 .
O12 Nd2 O4 76.9(3) . .
O28 Nd2 O4 147.5(3) . .
O19 Nd2 O13 71.7(2) 1_455 .
O12 Nd2 O13 67.5(2) . .
O28 Nd2 O13 71.8(3) . .
O4 Nd2 O13 78.4(3) . .
O19 Nd2 O29 73.3(3) 1_455 .
O12 Nd2 O29 138.5(3) . .
O28 Nd2 O29 72.3(3) . .
O4 Nd2 O29 138.9(3) . .
O13 Nd2 O29 128.2(3) . .
O19 Nd2 O30 76.6(3) 1_455 .
O12 Nd2 O30 131.3(3) . .
O28 Nd2 O30 142.4(3) . .
O4 Nd2 O30 69.3(3) . .
O13 Nd2 O30 133.8(3) . .
O29 Nd2 O30 70.1(3) . .
O19 Nd2 O21 142.4(3) 1_455 .
O12 Nd2 O21 77.0(3) . .
O28 Nd2 O21 83.1(3) . .
O4 Nd2 O21 113.2(2) . .
O13 Nd2 O21 139.1(3) . .
O29 Nd2 O21 69.5(3) . .
O30 Nd2 O21 85.1(3) . .
O19 Nd2 O22 139.1(3) 1_455 .
O12 Nd2 O22 70.0(3) . .
O28 Nd2 O22 126.8(3) . .
O4 Nd2 O22 65.0(2) . .
O13 Nd2 O22 128.7(2) . .
O29 Nd2 O22 102.7(2) . .
O30 Nd2 O22 64.4(3) . .
O21 Nd2 O22 48.3(2) . .

loop_
_geom_bond_atom_site_label_1
_geom_bond_atom_site_label_2
_geom_bond_distance
_geom_bond_site_symmetry_2
C1 O2 1.208(16) .
C1 O1 1.320(17) .
C1 C2 1.44(2) .
C2 C7 1.35(2) .
C2 C3 1.47(3) .
C3 C4 1.38(3) .
C3 H3 0.9300 .
C4 C5 1.34(3) .
C4 H4 0.9300 .
C5 C6 1.35(3) .
C5 H5 0.9300 .
C6 C7 1.39(3) .
C6 H6 0.9300 .
C7 H7 0.9300 .
C8 O1 1.419(13) .
C8 C10 1.491(15) .
C8 C9 1.568(13) .
C8 H8 0.9800 .
C9 O4 1.223(12) .
C9 O3 1.245(13) .
C10 O7 1.459(13) .
C10 C11 1.501(14) .
C10 H10 0.9800 .
C11 O6 1.219(15) .
C11 O5 1.292(14) .
C12 O8 1.212(16) .
C12 O7 1.364(15) .
C12 C13 1.48(2) .
C13 C14 1.36(2) .
C13 C18 1.41(2) .
C14 C15 1.46(2) .
C14 H14 0.9300 .
C15 C16 1.40(3) .
C15 H15 0.9300 .
C16 C17 1.37(3) .
C16 H16 0.9300 .
C17 C18 1.36(3) .
C17 H17 0.9300 .
C18 H18 0.9300 .
C19 O9 1.15(2) .
C19 O10 1.334(16) .
C19 C20 1.48(2) .
C20 C21 1.35(3) .
C20 C25 1.35(3) .
C21 C22 1.33(3) .
C21 H21 0.9300 .
C22 C23 1.52(3) .
C22 H22 0.9300 .
C23 C24 1.34(3) .
C23 H23 0.9300 .
C24 C25 1.401(10) .
C24 H24 0.9300 .
C25 H25 0.9300 .
C26 O10 1.403(14) .
C26 C27 1.521(16) .
C26 C28 1.542(17) .
C26 H26 0.9800 .
C27 O11 1.244(15) .
C27 O12 1.280(15) .
C28 O16 1.455(13) .
C28 C29 1.545(16) .
C28 H28 0.9800 .
C29 O14 1.237(14) .
C29 O13 1.255(13) .
C30 O15 1.214(15) .
C30 O16 1.361(16) .
C30 C31 1.440(18) .
C31 C36 1.367(19) .
C31 C32 1.43(2) .
C32 C33 1.40(2) .
C32 H32 0.9300 .
C33 C34 1.45(3) .
C33 H33 0.9300 .
C34 C35 1.35(3) .
C34 H34 0.9300 .
C35 C36 1.38(2) .
C35 H35 0.9300 .
C36 H36 0.9300 .
C37 O17' 1.17(2) .
C37 O18 1.329(18) .
C37 O17 1.38(4) .
C37 C38 1.47(2) .
C38 C39 1.3900 .
C38 C43 1.3900 .
C39 C40 1.3900 .
C39 H39 0.9300 .
C40 C41 1.3900 .
C40 H40 0.9300 .
C41 C42 1.3900 .
C41 H41 0.9300 .
C42 C43 1.3900 .
C42 H42 0.9300 .
C43 H43 0.9300 .
C44 O18 1.444(13) .
C44 C46 1.488(15) .
C44 C45 1.542(13) .
C44 H44 0.9800 .
C45 O19 1.247(12) .
C45 O20 1.269(12) .
C46 O24 1.388(13) .
C46 C47 1.542(12) .
C46 H46 0.9800 .
C47 O21 1.231(13) .
C47 O22 1.263(13) .
C48 O23 1.27(2) .
C48 O24 1.34(2) .
C48 C49 1.38(3) .
C49 C54 1.383(10) .
C49 C50 1.392(10) .
C50 C51 1.396(10) .
C50 H50 0.9300 .
C51 C52 1.387(10) .
C51 H51 0.9300 .
C52 C53 1.380(10) .
C52 H52 0.9300 .
C53 C54 1.399(10) .
C53 H53 0.9300 .
C54 H54 0.9300 .
C55 O28 1.51(3) .
C55 H55A 0.9600 .
C55 H55B 0.9600 .
C55 H55C 0.9600 .
C57 O30 1.506(10) .
C57 H57A 0.9600 .
C57 H57B 0.9599 .
C57 H57C 0.9600 .
C58 O25 1.35(2) .
C58 H58A 0.9600 .
C58 H58B 0.9600 .
C58 H58C 0.9600 .
O3 Nd1 2.550(7) .
O4 Nd2 2.462(6) .
O4 Nd1 2.702(6) .
O5 Nd1 2.396(7) 1_455
O11 Nd1 2.392(9) .
O12 Nd2 2.439(7) .
O13 Nd2 2.476(7) .
O17 O17' 0.98(3) .
O19 Nd2 2.399(7) 1_655
O21 Nd2 2.566(7) .
O22 Nd1 2.429(7) .
O22 Nd2 2.785(6) .
O25 Nd1 2.467(9) .
O26 Nd1 2.498(9) .
O27 Nd1 2.582(11) .
O28 Nd2 2.439(9) .
O29 Nd2 2.508(8) .
O30 Nd2 2.542(10) .
O31 Nd1 2.492(9) .
Nd1 O5 2.396(7) 1_655
Nd2 O19 2.399(7) 1_455

loop_
_platon_squeeze_void_nr
_platon_squeeze_void_average_x
_platon_squeeze_void_average_y
_platon_squeeze_void_average_z
_platon_squeeze_void_volume
_platon_squeeze_void_count_electrons
1 0.144 0.196 0.490 157.4 7.6
2 -0.144 0.696 0.510 157.3 7.5
3 0.311 0.664 1.033 128.5 7.5
4 0.689 0.164 0.967 128.5 7.4
